data_8100999
loop_
_publ_author_name
'Mizuguchi, Jin'
'Tojo, Kaoru'

_publ_section_title
;
Crystal structure of N,N'-bis(3,5-xylyl)perylene-3,4:9,10-bis(dicarboximide), 
C~40~H~26~N~2~O~4~
;
_journal_issue 3
_journal_name_full 'Zeitschrift f\"ur Kristallographie - New Crystal Structures'
_journal_page_first 375
_journal_page_last 376
_journal_volume 216
_journal_year 2001
_chemical_formula_structural 'C40 H26 N2 O4'
_chemical_formula_sum 'C40 H26 N2 O4'
_chemical_formula_weight 598.66
_space_group_IT_number 2
_symmetry_cell_setting monoclinic
_symmetry_space_group_name_Hall '-P 1'
_symmetry_space_group_name_H-M 'P -1'
_cell_angle_alpha 90
_cell_angle_beta 93.40(2)
_cell_angle_gamma 90
_cell_formula_units_Z 2
_cell_length_a 17.0133(5)
_cell_length_b 4.869(3)
_cell_length_c 17.096(5)
_cell_measurement_temperature 296.2
_cell_volume 1413(1)
_diffrn_ambient_temperature 296.2
_exptl_crystal_density_diffrn 1.406
_exptl_crystal_density_meas 1.399
_refine_ls_R_factor_obs 0.0497
_refine_ls_wR_factor_obs 0.0768
_cod_original_sg_symbol_H-M 'P 21/c'
_cod_database_code 8100999

loop_
_symmetry_equiv_pos_as_xyz
x,y,z
-x,-y,-z

loop_
_atom_site_aniso_label
_atom_site_aniso_U_11
_atom_site_aniso_U_22
_atom_site_aniso_U_33
_atom_site_aniso_U_12
_atom_site_aniso_U_13
_atom_site_aniso_U_23
O(1) 0.038(1) 0.056(2) 0.037(1) 0.000(1) -0.0052(9) 0.006(1)
O(2) 0.051(1) 0.075(2) 0.050(2) -0.031(1) -0.013(1) 0.009(1)
N(1) 0.029(1) 0.047(2) 0.035(1) -0.002(1) -0.007(1) 0.000(1)
C(1) 0.035(2) 0.041(2) 0.034(2) -0.004(1) -0.001(1) 0.003(2)
C(2) 0.035(2) 0.042(2) 0.035(2) 0.000(1) 0.000(1) 0.005(1)
C(3) 0.029(1) 0.038(2) 0.033(1) -0.001(1) 0.000(1) -0.003(1)
C(4) 0.028(1) 0.034(2) 0.033(1) -0.002(1) 0.001(1) -0.002(1)
C(5) 0.032(1) 0.041(2) 0.033(2) -0.006(1) -0.002(1) 0.001(1)
C(6) 0.037(2) 0.047(2) 0.041(2) -0.013(1) -0.001(1) -0.001(2)
C(7) 0.037(2) 0.049(2) 0.035(2) -0.013(1) -0.001(1) 0.004(2)
C(8) 0.031(1) 0.031(2) 0.030(1) -0.003(1) 0.002(1) -0.004(1)
C(9) 0.028(1) 0.036(2) 0.028(2) -0.001(1) 0.000(1) -0.003(1)
C(10) 0.030(1) 0.034(2) 0.031(2) -0.004(1) 0.002(1) -0.004(1)
C(11) 0.029(1) 0.041(2) 0.034(2) 0.005(1) -0.001(1) -0.003(1)
C(12) 0.033(2) 0.052(2) 0.040(2) -0.006(1) 0.000(1) -0.001(2)
C(13) 0.033(1) 0.045(2) 0.035(2) -0.003(1) -0.007(1) 0.002(1)
C(14) 0.033(2) 0.054(2) 0.044(2) 0.001(2) 0.001(1) -0.002(2)
C(15) 0.032(1) 0.057(2) 0.048(2) 0.001(2) -0.005(1) 0.007(2)
C(16) 0.038(2) 0.055(2) 0.040(2) -0.007(2) -0.011(1) 0.005(2)
C(17) 0.042(2) 0.045(2) 0.040(2) -0.005(2) -0.003(1) 0.001(2)
C(18) 0.040(2) 0.045(2) 0.041(2) 0.000(2) -0.003(1) 0.000(2)
C(19) 0.040(2) 0.097(3) 0.069(3) 0.012(2) -0.010(2) -0.003(3)
C(20) 0.064(2) 0.070(3) 0.056(2) -0.007(2) -0.006(2) -0.019(2)

loop_
_atom_site_label
_atom_site_fract_x
_atom_site_fract_y
_atom_site_fract_z
_atom_site_U_iso_or_equiv
_atom_site_thermal_displace_type
_atom_site_calc_flag
_atom_site_calc_attached_atom
_atom_site_occupancy
_atom_site_refinement_flags
O(1) 0.6734(1) -0.1777(5) 0.3196(1) 0.0441(7) Uani d . 1.00 .
O(2) 0.7935(1) 0.4675(6) 0.1758(1) 0.0593(8) Uani d . 1.00 .
N(1) 0.7375(1) 0.1290(6) 0.2455(1) 0.0375(7) Uani d . 1.00 .
C(1) 0.4981(2) -0.3123(7) 0.1399(2) 0.0370(8) Uani d . 1.00 .
C(2) 0.5562(2) -0.2761(7) 0.2000(2) 0.0374(8) Uani d . 1.00 .
C(3) 0.6155(2) -0.0891(7) 0.1928(2) 0.0333(8) Uani d . 1.00 .
C(4) 0.6180(2) 0.0686(7) 0.1236(2) 0.0319(7) Uani d . 1.00 .
C(5) 0.6795(2) 0.2611(7) 0.1157(2) 0.0352(8) Uani d . 1.00 .
C(6) 0.6825(2) 0.4114(7) 0.0481(2) 0.0418(9) Uani d . 1.00 .
C(7) 0.6251(2) 0.3791(7) -0.0129(2) 0.0405(9) Uani d . 1.00 .
C(8) 0.5633(2) 0.1951(6) -0.0076(2) 0.0309(8) Uani d . 1.00 .
C(9) 0.5591(2) 0.0362(7) 0.0622(2) 0.0309(8) Uani d . 1.00 .
C(10) 0.4979(2) -0.1608(6) 0.0713(2) 0.0313(7) Uani d . 1.00 .
C(11) 0.6765(2) -0.0537(7) 0.2575(2) 0.0350(8) Uani d . 1.00 .
C(12) 0.7415(2) 0.2980(8) 0.1793(2) 0.0417(9) Uani d . 1.00 .
C(13) 0.8008(2) 0.1509(7) 0.3067(2) 0.0381(8) Uani d . 1.00 .
C(14) 0.8689(2) 0.0022(8) 0.2979(2) 0.0438(9) Uani d . 1.00 .
C(15) 0.9316(2) 0.0309(8) 0.3538(2) 0.0460(9) Uani d . 1.00 .
C(16) 0.9221(2) 0.2035(8) 0.4166(2) 0.0448(10) Uani d . 1.00 .
C(17) 0.8535(2) 0.3525(7) 0.4255(2) 0.0428(9) Uani d . 1.00 .
C(18) 0.7919(2) 0.3246(8) 0.3689(2) 0.0422(9) Uani d . 1.00 .
C(19) 1.0069(2) -0.127(1) 0.3458(3) 0.069(1) Uani d . 1.00 .
C(20) 0.8460(2) 0.5429(10) 0.4942(2) 0.064(1) Uani d . 1.00 .
H(1a) 0.4577 -0.4442 0.1461 0.0446 Uiso calc . 1.00 .
H(2a) 0.5546 -0.3823 0.2465 0.0452 Uiso calc . 1.00 .
H(6a) 0.7277 0.5668 0.0434 0.0609 Uiso calc . 1.00 .
H(7a) 0.6321 0.4900 -0.0650 0.0609 Uiso calc . 1.00 .
H(14a) 0.8732 -0.1659 0.2505 0.0609 Uiso calc . 1.00 .
H(16a) 0.9654 0.2098 0.4616 0.0609 Uiso calc . 1.00 .
H(18a) 0.7330 0.4456 0.3714 0.0609 Uiso calc . 1.00 .
H(19a) 0.9962 -0.3176 0.3461 0.0830 Uiso calc . 1.00 .
H(19b) 1.0288 -0.0778 0.2978 0.0830 Uiso calc . 1.00 .
H(19c) 1.0432 -0.0819 0.3883 0.0830 Uiso calc . 1.00 .
H(20a) 0.8932 0.5378 0.5268 0.0770 Uiso calc . 1.00 .
H(20b) 0.8370 0.7247 0.4757 0.0770 Uiso calc . 1.00 .
H(20c) 0.8031 0.4859 0.5234 0.0770 Uiso calc . 1.00 .

loop_
_geom_bond_atom_site_label_1
_geom_bond_atom_site_label_2
_geom_bond_distance
_geom_bond_site_symmetry_1
_geom_bond_site_symmetry_2
_geom_bond_publ_flag
O(1) C(11) 1.225(4) 1_555 1_555 ?
O(2) C(12) 1.214(4) 1_555 1_555 ?
N(1) C(11) 1.391(4) 1_555 1_555 ?
N(1) C(12) 1.405(4) 1_555 1_555 ?
N(1) C(13) 1.460(4) 1_555 1_555 ?
C(1) C(2) 1.393(4) 1_555 1_555 ?
C(1) C(10) 1.386(4) 1_555 1_555 ?
C(1) H(1a) 0.950 1_555 1_555 ?
C(2) C(3) 1.371(4) 1_555 1_555 ?
C(2) H(2a) 0.950 1_555 1_555 ?
C(3) C(4) 1.414(4) 1_555 1_555 ?
C(3) C(11) 1.481(4) 1_555 1_555 ?
C(4) C(5) 1.417(4) 1_555 1_555 ?
C(4) C(9) 1.417(4) 1_555 1_555 ?
C(5) C(6) 1.372(4) 1_555 1_555 ?
C(5) C(12) 1.480(4) 1_555 1_555 ?
C(6) C(7) 1.395(4) 1_555 1_555 ?
C(6) H(6a) 1.085 1_555 1_555 ?
C(7) C(8) 1.388(4) 1_555 1_555 ?
C(7) H(7a) 1.054 1_555 1_555 ?
C(8) C(9) 1.427(4) 1_555 1_555 ?
C(8) C(10) 1.470(4) 1_555 3_655 ?
C(9) C(10) 1.431(4) 1_555 1_555 ?
C(13) C(14) 1.382(4) 1_555 1_555 ?
C(13) C(18) 1.373(5) 1_555 1_555 ?
C(14) C(15) 1.397(4) 1_555 1_555 ?
C(14) H(14a) 1.157 1_555 1_555 ?
C(15) C(16) 1.380(5) 1_555 1_555 ?
C(15) C(19) 1.506(5) 1_555 1_555 ?
C(16) C(17) 1.390(5) 1_555 1_555 ?
C(16) H(16a) 1.034 1_555 1_555 ?
C(17) C(18) 1.390(4) 1_555 1_555 ?
C(17) C(20) 1.508(5) 1_555 1_555 ?
C(18) H(18a) 1.166 1_555 1_555 ?
C(19) H(19a) 0.948 1_555 1_555 ?
C(19) H(19b) 0.950 1_555 1_555 ?
C(19) H(19c) 0.950 1_555 1_555 ?
C(20) H(20a) 0.950 1_555 1_555 ?
C(20) H(20b) 0.950 1_555 1_555 ?
C(20) H(20c) 0.950 1_555 1_555 ?
